data_4327007
loop_
_publ_author_name
'Samuel D. Cosham'
'Andrew L. Johnson'
'Kieran C. Molloy'
'Andrew J. Kingsley'

_publ_contact_author_address
;
Department of Chemistry,
University of Bath.
Claverton Down.
Bath.
BA2 7AY
United Kingdon
;
_publ_contact_author_email a.l.johnson@bath.ac.uk
_publ_contact_author_fax '+44 (0) 1225 386231'
_publ_contact_author_name
;
Dr. Andrew L. Johnson and Prof. Kieran C. Molloy
;
_publ_contact_author_phone '+44 (0) 1225 384467'
_publ_section_title
;
 Synthesis, Characterization, and Materials Chemistry of Group 4
 Silylimides
;
_journal_name_full 'Inorganic Chemistry'
_journal_page_first 12053
_journal_page_last 12063
_journal_paper_doi 10.1021/ic2015644
_journal_volume 50
_journal_year 2011
_chemical_formula_sum 'C20 H60 N12 Si2 Zr2'
_chemical_formula_weight 707.42
_chemical_name_systematic
; 
 ? 
;
_space_group_IT_number 15
_symmetry_cell_setting monoclinic
_symmetry_space_group_name_Hall '-C 2yc'
_symmetry_space_group_name_H-M 'C 1 2/c 1'
_atom_sites_solution_hydrogens geom
_atom_sites_solution_primary direct
_atom_sites_solution_secondary difmap
_audit_creation_method SHELXL-97
_cell_angle_alpha 90.00
_cell_angle_beta 90.1410(10)
_cell_angle_gamma 90.00
_cell_formula_units_Z 4
_cell_length_a 17.1910(2)
_cell_length_b 12.7470(2)
_cell_length_c 15.7610(2)
_cell_measurement_reflns_used 35910
_cell_measurement_temperature 150(2)
_cell_measurement_theta_max 30.5
_cell_measurement_theta_min 3.90
_cell_volume 3453.76(8)
_computing_cell_refinement 'HKL Scalepack (Otwinowski & Minor 1997)'
_computing_data_collection 'Kappa CCD'
_computing_data_reduction 'Denzo and Scalepak (Otwinowski & Minor, 1997)'
_computing_molecular_graphics 'ORTEP 3 for Windows (Farrugia, 1997)'
_computing_publication_material 'SHELXL-97 (Sheldrick, 1997)'
_computing_structure_refinement 'SHELXL-97 (Sheldrick, 1997)'
_computing_structure_solution 'SHELXS-86 (Sheldrick, 1986)'
_diffrn_ambient_temperature 150(2)
_diffrn_measured_fraction_theta_full 0.994
_diffrn_measured_fraction_theta_max 0.994
_diffrn_measurement_device_type 'Bruker Kappa CCD Diffractometer'
_diffrn_measurement_method 'omega and phi scans'
_diffrn_radiation_monochromator graphite
_diffrn_radiation_source 'fine-focus sealed tube'
_diffrn_radiation_type MoK\a
_diffrn_radiation_wavelength 0.71073
_diffrn_reflns_av_R_equivalents 0.0439
_diffrn_reflns_av_sigmaI/netI 0.0271
_diffrn_reflns_limit_h_max 23
_diffrn_reflns_limit_h_min -24
_diffrn_reflns_limit_k_max 18
_diffrn_reflns_limit_k_min -18
_diffrn_reflns_limit_l_max 22
_diffrn_reflns_limit_l_min -22
_diffrn_reflns_number 35910
_diffrn_reflns_theta_full 30.50
_diffrn_reflns_theta_max 30.50
_diffrn_reflns_theta_min 3.90
_diffrn_standards_decay_% 0
_diffrn_standards_interval_count 0
_diffrn_standards_interval_time 0
_diffrn_standards_number 0
_exptl_absorpt_coefficient_mu 0.702
_exptl_absorpt_correction_T_max 0.9331
_exptl_absorpt_correction_T_min 0.8723
_exptl_absorpt_correction_type multi-scan
_exptl_absorpt_process_details 'SORTAV (Blessing, 1995)'
_exptl_crystal_colour colourless
_exptl_crystal_density_diffrn 1.360
_exptl_crystal_description block
_exptl_crystal_F_000 1488
_exptl_crystal_size_max 0.20
_exptl_crystal_size_mid 0.10
_exptl_crystal_size_min 0.10
_refine_diff_density_max 0.356
_refine_diff_density_min -0.622
_refine_diff_density_rms 0.079
_refine_ls_extinction_method none
_refine_ls_goodness_of_fit_ref 1.064
_refine_ls_hydrogen_treatment constr
_refine_ls_matrix_type full
_refine_ls_number_parameters 173
_refine_ls_number_reflns 5230
_refine_ls_number_restraints 0
_refine_ls_restrained_S_all 1.064
_refine_ls_R_factor_all 0.0328
_refine_ls_R_factor_gt 0.0242
_refine_ls_shift/su_max 0.001
_refine_ls_shift/su_mean 0.000
_refine_ls_structure_factor_coef Fsqd
_refine_ls_weighting_details 'calc w=1/[\s^2^(Fo^2^)+(0.0288P)^2^+1.7410P] where P=(Fo^2^+2Fc^2^)/3'
_refine_ls_weighting_scheme calc
_refine_ls_wR_factor_gt 0.0581
_refine_ls_wR_factor_ref 0.0616
_reflns_number_gt 4453
_reflns_number_total 5230
_reflns_threshold_expression >2sigma(I)
_cod_data_source_file ic2015644_si_003_09.cif
_cod_data_source_block 11
_cod_database_code 4327007

loop_
_symmetry_equiv_pos_as_xyz
'x, y, z'
'-x, y, -z+1/2'
'x+1/2, y+1/2, z'
'-x+1/2, y+1/2, -z+1/2'
'-x, -y, -z'
'x, -y, z-1/2'
'-x+1/2, -y+1/2, -z'
'x+1/2, -y+1/2, z-1/2'

loop_
_atom_site_label
_atom_site_type_symbol
_atom_site_fract_x
_atom_site_fract_y
_atom_site_fract_z
_atom_site_U_iso_or_equiv
_atom_site_adp_type
_atom_site_occupancy
_atom_site_symmetry_multiplicity
_atom_site_calc_flag
_atom_site_refinement_flags
Zr1 Zr 0.325179(6) 0.322338(8) -0.009531(7) 0.01761(4) Uani 1 1 d .
Si1 Si 0.18881(2) 0.46549(3) 0.01505(2) 0.02130(8) Uani 1 1 d .
N1 N 0.39640(7) 0.33754(9) 0.09593(8) 0.0278(2) Uani 1 1 d .
N2 N 0.37867(7) 0.34237(9) -0.12524(8) 0.0272(2) Uani 1 1 d .
N3 N 0.20435(6) 0.33585(8) 0.00616(7) 0.0198(2) Uani 1 1 d .
N4 N 0.28441(6) 0.51793(9) -0.00324(7) 0.0259(2) Uani 1 1 d .
N5 N 0.12943(7) 0.51539(9) -0.06243(8) 0.0325(3) Uani 1 1 d .
N6 N 0.16048(8) 0.49939(10) 0.11561(8) 0.0345(3) Uani 1 1 d .
C1 C 0.37037(12) 0.30811(15) 0.17989(11) 0.0468(4) Uani 1 1 d .
H1A H 0.4058 0.2555 0.2036 0.070 Uiso 1 1 calc R
H1B H 0.3178 0.2788 0.1763 0.070 Uiso 1 1 calc R
H1C H 0.3699 0.3702 0.2166 0.070 Uiso 1 1 calc R
C2 C 0.47500(10) 0.37760(15) 0.09883(12) 0.0477(4) Uani 1 1 d .
H2A H 0.4778 0.4361 0.1390 0.072 Uiso 1 1 calc R
H2B H 0.4901 0.4021 0.0423 0.072 Uiso 1 1 calc R
H2C H 0.5104 0.3218 0.1172 0.072 Uiso 1 1 calc R
C3 C 0.45686(10) 0.30119(17) -0.12617(14) 0.0531(5) Uani 1 1 d .
H3A H 0.4601 0.2438 -0.1673 0.080 Uiso 1 1 calc R
H3B H 0.4703 0.2749 -0.0696 0.080 Uiso 1 1 calc R
H3C H 0.4932 0.3570 -0.1422 0.080 Uiso 1 1 calc R
C4 C 0.35345(13) 0.37128(15) -0.20918(10) 0.0509(5) Uani 1 1 d .
H4A H 0.3838 0.4316 -0.2289 0.076 Uiso 1 1 calc R
H4B H 0.2981 0.3898 -0.2079 0.076 Uiso 1 1 calc R
H4C H 0.3613 0.3121 -0.2479 0.076 Uiso 1 1 calc R
C11 C 0.32457(9) 0.57079(12) 0.06725(11) 0.0387(4) Uani 1 1 d .
H11A H 0.3805 0.5733 0.0557 0.058 Uiso 1 1 calc R
H11B H 0.3155 0.5319 0.1200 0.058 Uiso 1 1 calc R
H11C H 0.3045 0.6424 0.0731 0.058 Uiso 1 1 calc R
C12 C 0.30256(10) 0.57293(12) -0.08304(11) 0.0378(3) Uani 1 1 d .
H12A H 0.2930 0.6482 -0.0760 0.057 Uiso 1 1 calc R
H12B H 0.2695 0.5456 -0.1287 0.057 Uiso 1 1 calc R
H12C H 0.3573 0.5615 -0.0975 0.057 Uiso 1 1 calc R
C13 C 0.11703(11) 0.62697(13) -0.07465(12) 0.0472(4) Uani 1 1 d .
H13A H 0.1111 0.6418 -0.1353 0.071 Uiso 1 1 calc R
H13B H 0.1618 0.6659 -0.0523 0.071 Uiso 1 1 calc R
H13C H 0.0699 0.6486 -0.0446 0.071 Uiso 1 1 calc R
C14 C 0.06555(8) 0.45365(13) -0.09674(10) 0.0344(3) Uani 1 1 d .
H14A H 0.0166 0.4761 -0.0706 0.052 Uiso 1 1 calc R
H14B H 0.0744 0.3792 -0.0844 0.052 Uiso 1 1 calc R
H14C H 0.0625 0.4640 -0.1583 0.052 Uiso 1 1 calc R
C15 C 0.14171(12) 0.60637(14) 0.14057(13) 0.0504(5) Uani 1 1 d .
H15A H 0.0901 0.6078 0.1669 0.076 Uiso 1 1 calc R
H15B H 0.1418 0.6517 0.0904 0.076 Uiso 1 1 calc R
H15C H 0.1806 0.6316 0.1813 0.076 Uiso 1 1 calc R
C16 C 0.15875(15) 0.42987(15) 0.18667(11) 0.0577(5) Uani 1 1 d .
H16A H 0.1981 0.4516 0.2282 0.087 Uiso 1 1 calc R
H16B H 0.1698 0.3582 0.1676 0.087 Uiso 1 1 calc R
H16C H 0.1072 0.4321 0.2129 0.087 Uiso 1 1 calc R

loop_
_atom_site_aniso_label
_atom_site_aniso_U_11
_atom_site_aniso_U_22
_atom_site_aniso_U_33
_atom_site_aniso_U_23
_atom_site_aniso_U_13
_atom_site_aniso_U_12
Zr1 0.01808(6) 0.01587(6) 0.01887(7) 0.00137(4) -0.00067(4) -0.00189(4)
Si1 0.02332(16) 0.01546(16) 0.02514(18) -0.00171(12) -0.00009(13) 0.00105(12)
N1 0.0292(6) 0.0268(6) 0.0273(6) 0.0032(4) -0.0079(5) -0.0052(4)
N2 0.0276(6) 0.0287(6) 0.0253(6) 0.0065(4) 0.0050(5) 0.0023(4)
N3 0.0197(5) 0.0173(5) 0.0224(5) 0.0001(4) -0.0001(4) -0.0003(4)
N4 0.0281(5) 0.0192(5) 0.0304(6) -0.0005(4) -0.0012(4) -0.0045(4)
N5 0.0297(6) 0.0221(5) 0.0457(7) 0.0043(5) -0.0073(5) 0.0039(4)
N6 0.0425(7) 0.0279(6) 0.0330(7) -0.0097(5) 0.0070(5) 0.0014(5)
C1 0.0608(11) 0.0515(11) 0.0281(8) -0.0008(7) -0.0040(8) -0.0118(8)
C2 0.0372(8) 0.0508(11) 0.0551(11) 0.0031(8) -0.0156(8) -0.0139(7)
C3 0.0315(8) 0.0662(12) 0.0616(13) -0.0165(10) 0.0037(8) 0.0105(8)
C4 0.0802(13) 0.0455(10) 0.0272(8) 0.0065(7) -0.0001(8) 0.0134(10)
C11 0.0374(8) 0.0252(7) 0.0534(10) -0.0116(6) -0.0089(7) -0.0062(6)
C12 0.0423(8) 0.0254(7) 0.0458(9) 0.0110(6) 0.0072(7) -0.0036(6)
C13 0.0573(11) 0.0273(8) 0.0569(11) 0.0081(7) -0.0081(9) 0.0138(7)
C14 0.0295(7) 0.0410(8) 0.0327(8) 0.0044(6) -0.0062(6) 0.0012(6)
C15 0.0611(11) 0.0383(9) 0.0518(11) -0.0211(8) 0.0034(9) 0.0111(8)
C16 0.1013(17) 0.0420(10) 0.0299(9) -0.0073(7) 0.0142(10) -0.0040(10)

loop_
_atom_type_symbol
_atom_type_description
_atom_type_scat_dispersion_real
_atom_type_scat_dispersion_imag
_atom_type_scat_source
C C 0.0033 0.0016 'International Tables Vol C Tables 4.2.6.8 and 6.1.1.4'
H H 0.0000 0.0000 'International Tables Vol C Tables 4.2.6.8 and 6.1.1.4'
N N 0.0061 0.0033 'International Tables Vol C Tables 4.2.6.8 and 6.1.1.4'
Si Si 0.0817 0.0704 'International Tables Vol C Tables 4.2.6.8 and 6.1.1.4'
Zr Zr -2.9673 0.5597 'International Tables Vol C Tables 4.2.6.8 and 6.1.1.4'

loop_
_geom_angle_atom_site_label_1
_geom_angle_atom_site_label_2
_geom_angle_atom_site_label_3
_geom_angle
_geom_angle_site_symmetry_1
_geom_angle_site_symmetry_3
N2 Zr1 N1 115.76(5) . .
N2 Zr1 N3 104.61(4) . 7
N1 Zr1 N3 102.36(4) . 7
N2 Zr1 N3 122.54(4) . .
N1 Zr1 N3 118.74(5) . .
N3 Zr1 N3 80.50(4) 7 .
N2 Zr1 N4 92.06(4) . .
N1 Zr1 N4 92.21(4) . .
N3 Zr1 N4 149.94(4) 7 .
N3 Zr1 N4 69.44(4) . .
N2 Zr1 Si1 112.95(3) . .
N1 Zr1 Si1 107.48(4) . .
N3 Zr1 Si1 113.32(3) 7 .
N3 Zr1 Si1 32.89(3) . .
N4 Zr1 Si1 36.64(3) . .
N2 Zr1 Zr1 121.23(4) . 7
N1 Zr1 Zr1 117.13(3) . 7
N3 Zr1 Zr1 40.47(3) 7 7
N3 Zr1 Zr1 40.02(3) . 7
N4 Zr1 Zr1 109.47(2) . 7
Si1 Zr1 Zr1 72.872(8) . 7
N3 Si1 N5 113.62(6) . .
N3 Si1 N6 111.76(6) . .
N5 Si1 N6 113.30(7) . .
N3 Si1 N4 101.93(5) . .
N5 Si1 N4 106.92(6) . .
N6 Si1 N4 108.43(6) . .
N3 Si1 Zr1 42.74(4) . .
N5 Si1 Zr1 126.81(5) . .
N6 Si1 Zr1 119.81(5) . .
N4 Si1 Zr1 59.34(4) . .
C2 N1 C1 110.72(13) . .
C2 N1 Zr1 127.54(11) . .
C1 N1 Zr1 121.73(11) . .
C4 N2 C3 111.25(15) . .
C4 N2 Zr1 135.34(12) . .
C3 N2 Zr1 112.43(11) . .
Si1 N3 Zr1 155.86(7) . 7
Si1 N3 Zr1 104.37(5) . .
Zr1 N3 Zr1 99.50(4) 7 .
C11 N4 C12 109.07(12) . .
C11 N4 Si1 118.49(10) . .
C12 N4 Si1 120.60(10) . .
C11 N4 Zr1 110.08(9) . .
C12 N4 Zr1 111.53(9) . .
Si1 N4 Zr1 84.02(4) . .
C13 N5 C14 111.75(12) . .
C13 N5 Si1 123.09(11) . .
C14 N5 Si1 120.83(10) . .
C16 N6 C15 111.35(14) . .
C16 N6 Si1 125.09(11) . .
C15 N6 Si1 123.34(12) . .
N1 C1 H1A 109.5 . .
N1 C1 H1B 109.5 . .
H1A C1 H1B 109.5 . .
N1 C1 H1C 109.5 . .
H1A C1 H1C 109.5 . .
H1B C1 H1C 109.5 . .
N1 C2 H2A 109.5 . .
N1 C2 H2B 109.5 . .
H2A C2 H2B 109.5 . .
N1 C2 H2C 109.5 . .
H2A C2 H2C 109.5 . .
H2B C2 H2C 109.5 . .
N2 C3 H3A 109.5 . .
N2 C3 H3B 109.5 . .
H3A C3 H3B 109.5 . .
N2 C3 H3C 109.5 . .
H3A C3 H3C 109.5 . .
H3B C3 H3C 109.5 . .
N2 C4 H4A 109.5 . .
N2 C4 H4B 109.5 . .
H4A C4 H4B 109.5 . .
N2 C4 H4C 109.5 . .
H4A C4 H4C 109.5 . .
H4B C4 H4C 109.5 . .
N4 C11 H11A 109.5 . .
N4 C11 H11B 109.5 . .
H11A C11 H11B 109.5 . .
N4 C11 H11C 109.5 . .
H11A C11 H11C 109.5 . .
H11B C11 H11C 109.5 . .
N4 C12 H12A 109.5 . .
N4 C12 H12B 109.5 . .
H12A C12 H12B 109.5 . .
N4 C12 H12C 109.5 . .
H12A C12 H12C 109.5 . .
H12B C12 H12C 109.5 . .
N5 C13 H13A 109.5 . .
N5 C13 H13B 109.5 . .
H13A C13 H13B 109.5 . .
N5 C13 H13C 109.5 . .
H13A C13 H13C 109.5 . .
H13B C13 H13C 109.5 . .
N5 C14 H14A 109.5 . .
N5 C14 H14B 109.5 . .
H14A C14 H14B 109.5 . .
N5 C14 H14C 109.5 . .
H14A C14 H14C 109.5 . .
H14B C14 H14C 109.5 . .
N6 C15 H15A 109.5 . .
N6 C15 H15B 109.5 . .
H15A C15 H15B 109.5 . .
N6 C15 H15C 109.5 . .
H15A C15 H15C 109.5 . .
H15B C15 H15C 109.5 . .
N6 C16 H16A 109.5 . .
N6 C16 H16B 109.5 . .
H16A C16 H16B 109.5 . .
N6 C16 H16C 109.5 . .
H16A C16 H16C 109.5 . .
H16B C16 H16C 109.5 . .

loop_
_geom_bond_atom_site_label_1
_geom_bond_atom_site_label_2
_geom_bond_distance
_geom_bond_site_symmetry_2
Zr1 N2 2.0604(12) .
Zr1 N1 2.0711(12) .
Zr1 N3 2.0801(10) 7
Zr1 N3 2.0995(11) .
Zr1 N4 2.5918(11) .
Zr1 Si1 2.9967(4) .
Zr1 Zr1 3.1900(2) 7
Si1 N3 1.6798(10) .
Si1 N5 1.7122(12) .
Si1 N6 1.7144(13) .
Si1 N4 1.7982(12) .
N1 C2 1.4450(19) .
N1 C1 1.447(2) .
N2 C4 1.439(2) .
N2 C3 1.443(2) .
N3 Zr1 2.0801(10) 7
N4 C11 1.4701(18) .
N4 C12 1.4740(18) .
N5 C13 1.4510(19) .
N5 C14 1.4543(19) .
N6 C16 1.429(2) .
N6 C15 1.4558(19) .
C1 H1A 0.9800 .
C1 H1B 0.9800 .
C1 H1C 0.9800 .
C2 H2A 0.9800 .
C2 H2B 0.9800 .
C2 H2C 0.9800 .
C3 H3A 0.9800 .
C3 H3B 0.9800 .
C3 H3C 0.9800 .
C4 H4A 0.9800 .
C4 H4B 0.9800 .
C4 H4C 0.9800 .
C11 H11A 0.9800 .
C11 H11B 0.9800 .
C11 H11C 0.9800 .
C12 H12A 0.9800 .
C12 H12B 0.9800 .
C12 H12C 0.9800 .
C13 H13A 0.9800 .
C13 H13B 0.9800 .
C13 H13C 0.9800 .
C14 H14A 0.9800 .
C14 H14B 0.9800 .
C14 H14C 0.9800 .
C15 H15A 0.9800 .
C15 H15B 0.9800 .
C15 H15C 0.9800 .
C16 H16A 0.9800 .
C16 H16B 0.9800 .
C16 H16C 0.9800 .
